data_7220761
loop_
_publ_author_name
'Zheng, Kang'
'Jiang, Liu'
'Li, Yan-Tuan'
'Wu, Zhi-Yong'
'Yan, Cui-Wei'

_publ_section_title
;
 Synthesis and structure of new dicopper(ii) complexes bridged by
 asymmetric N,N&#x2032;-bis(substituted)oxamides: in vitro anticancer
 activity and molecular docking studies based on bio-macromolecular
 interaction
;
_journal_issue 64
_journal_name_full 'RSC Adv.'
_journal_page_first 51730
_journal_paper_doi 10.1039/C5RA06357D
_journal_volume 5
_journal_year 2015
_chemical_formula_sum 'C22 H29 Cl2 Cu2 N5 O7'
_chemical_formula_weight 673.48
_chemical_name_systematic
;
 ?
;
_space_group_IT_number 2
_symmetry_cell_setting triclinic
_symmetry_space_group_name_Hall '-P 1'
_symmetry_space_group_name_H-M 'P -1'
_atom_sites_solution_hydrogens geom
_atom_sites_solution_primary direct
_atom_sites_solution_secondary difmap
_audit_creation_method SHELXL-97
_audit_update_record
;
2014-07-29 deposited with the CCDC.
2015-06-03 downloaded from the CCDC.
;
_cell_angle_alpha 85.9120(10)
_cell_angle_beta 74.6800(10)
_cell_angle_gamma 71.0260(10)
_cell_formula_units_Z 2
_cell_length_a 10.9647(8)
_cell_length_b 11.4494(9)
_cell_length_c 11.6578(9)
_cell_measurement_temperature 296(2)
_cell_volume 1334.64(18)
_computing_cell_refinement 'Bruker SMART'
_computing_data_collection 'Bruker SMART'
_computing_data_reduction 'Bruker SMART'
_computing_molecular_graphics XP
_computing_publication_material WinGX
_computing_structure_refinement 'SHELXL-97 (Sheldrick, 2008)'
_computing_structure_solution 'SHELXS-97 (Sheldrick, 2008)'
_diffrn_ambient_temperature 296(2)
_diffrn_measured_fraction_theta_full 0.969
_diffrn_measured_fraction_theta_max 0.969
_diffrn_radiation_monochromator graphite
_diffrn_radiation_source 'fine-focus sealed tube'
_diffrn_radiation_type MoK\a
_diffrn_radiation_wavelength 0.71073
_diffrn_reflns_av_R_equivalents 0.0235
_diffrn_reflns_av_sigmaI/netI 0.0589
_diffrn_reflns_limit_h_max 13
_diffrn_reflns_limit_h_min -13
_diffrn_reflns_limit_k_max 14
_diffrn_reflns_limit_k_min -14
_diffrn_reflns_limit_l_max 12
_diffrn_reflns_limit_l_min -14
_diffrn_reflns_number 6998
_diffrn_reflns_theta_full 26.14
_diffrn_reflns_theta_max 26.14
_diffrn_reflns_theta_min 1.81
_exptl_absorpt_coefficient_mu 1.845
_exptl_absorpt_correction_T_max 0.8817
_exptl_absorpt_correction_T_min 0.5484
_exptl_absorpt_correction_type multi-scan
_exptl_crystal_colour 'dark brown'
_exptl_crystal_density_diffrn 1.676
_exptl_crystal_density_method 'not measured'
_exptl_crystal_description prism
_exptl_crystal_F_000 688
_exptl_crystal_recrystallization_method 'Re-crystallisation from solvent: ethanol'
_exptl_crystal_size_max 0.37
_exptl_crystal_size_mid 0.15
_exptl_crystal_size_min 0.07
_refine_diff_density_max 0.419
_refine_diff_density_min -0.378
_refine_diff_density_rms 0.085
_refine_ls_extinction_method none
_refine_ls_goodness_of_fit_ref 1.032
_refine_ls_hydrogen_treatment mixed
_refine_ls_matrix_type full
_refine_ls_number_parameters 368
_refine_ls_number_reflns 5168
_refine_ls_number_restraints 9
_refine_ls_restrained_S_all 1.032
_refine_ls_R_factor_all 0.0714
_refine_ls_R_factor_gt 0.0459
_refine_ls_shift/su_max 0.000
_refine_ls_shift/su_mean 0.000
_refine_ls_structure_factor_coef Fsqd
_refine_ls_weighting_details 'calc w=1/[\s^2^(Fo^2^)+(0.0457P)^2^+0.0000P] where P=(Fo^2^+2Fc^2^)/3'
_refine_ls_weighting_scheme calc
_refine_ls_wR_factor_gt 0.0943
_refine_ls_wR_factor_ref 0.1081
_reflns_number_gt 3721
_reflns_number_total 5168
_reflns_threshold_expression >2\s(I)
_cod_data_source_file c5ra06357d1.cif
_cod_data_source_block a26
_cod_database_code 7220761

loop_
_symmetry_equiv_pos_as_xyz
'x, y, z'
'-x, -y, -z'

loop_
_atom_site_label
_atom_site_type_symbol
_atom_site_fract_x
_atom_site_fract_y
_atom_site_fract_z
_atom_site_U_iso_or_equiv
_atom_site_adp_type
_atom_site_occupancy
_atom_site_symmetry_multiplicity
_atom_site_calc_flag
_atom_site_refinement_flags
Cu1 Cu 0.06873(5) 0.60692(4) 0.33158(4) 0.03174(15) Uani 1 1 d .
Cu2 Cu 0.34624(5) 0.57552(4) 0.64016(4) 0.03511(15) Uani 1 1 d .
Cl1 Cl 0.36555(12) 0.00156(10) 0.43503(11) 0.0513(3) Uani 1 1 d .
O1 O 0.0528(3) 0.4648(2) 0.2585(2) 0.0392(7) Uani 1 1 d .
O2 O 0.3137(3) 0.4593(2) 0.5433(2) 0.0388(7) Uani 1 1 d .
O3 O 0.2430(3) 0.7040(2) 0.5537(2) 0.0409(7) Uani 1 1 d .
O4 O 0.1698(3) 0.5691(3) 0.7966(3) 0.0453(7) Uani 1 1 d D
H4A H 0.134(4) 0.634(3) 0.839(4) 0.068 Uiso 1 1 d D
H4B H 0.107(3) 0.553(4) 0.779(4) 0.068 Uiso 1 1 d D
N1 N 0.1776(3) 0.4797(3) 0.4145(3) 0.0313(7) Uani 1 1 d .
N2 N 0.1159(3) 0.7179(3) 0.4212(3) 0.0311(7) Uani 1 1 d .
N3 N -0.0324(3) 0.7374(3) 0.2394(3) 0.0366(8) Uani 1 1 d .
H3 H 0.0252 0.7374 0.1671 0.044 Uiso 1 1 calc R
N4 N 0.4729(3) 0.4517(3) 0.7162(3) 0.0343(8) Uani 1 1 d .
N5 N 0.4030(3) 0.6909(3) 0.7147(3) 0.0329(8) Uani 1 1 d .
C1 C 0.1224(4) 0.3574(3) 0.2979(3) 0.0322(9) Uani 1 1 d .
C2 C 0.1925(4) 0.3587(3) 0.3842(3) 0.0284(8) Uani 1 1 d .
C3 C 0.2666(4) 0.2500(3) 0.4259(3) 0.0327(9) Uani 1 1 d .
H3A H 0.3115 0.2517 0.4829 0.039 Uiso 1 1 calc R
C4 C 0.2729(4) 0.1394(3) 0.3819(3) 0.0340(9) Uani 1 1 d .
C5 C 0.2081(4) 0.1352(4) 0.2957(4) 0.0394(10) Uani 1 1 d .
H5 H 0.2155 0.0596 0.2651 0.047 Uiso 1 1 calc R
C6 C 0.1332(4) 0.2430(4) 0.2558(4) 0.0389(10) Uani 1 1 d .
H6 H 0.0884 0.2396 0.1993 0.047 Uiso 1 1 calc R
C7 C 0.2336(4) 0.5186(3) 0.4828(3) 0.0305(9) Uani 1 1 d .
C8 C 0.1940(4) 0.6594(3) 0.4868(3) 0.0321(9) Uani 1 1 d .
C9 C 0.0722(4) 0.8538(3) 0.4229(4) 0.0389(10) Uani 1 1 d .
H9A H 0.1445 0.8816 0.4301 0.047 Uiso 1 1 calc R
H9B H -0.0022 0.8846 0.4917 0.047 Uiso 1 1 calc R
C10 C 0.0304(4) 0.9059(3) 0.3118(4) 0.0405(10) Uani 1 1 d .
H10A H 0.0002 0.9953 0.3180 0.049 Uiso 1 1 calc R
H10B H 0.1079 0.8817 0.2444 0.049 Uiso 1 1 calc R
C11 C -0.0782(4) 0.8658(4) 0.2871(4) 0.0425(10) Uani 1 1 d .
H11A H -0.1477 0.8727 0.3602 0.051 Uiso 1 1 calc R
H11B H -0.1172 0.9218 0.2304 0.051 Uiso 1 1 calc R
C12 C -0.1457(5) 0.7114(4) 0.2154(5) 0.0636(15) Uani 1 1 d .
H12A H -0.2016 0.6943 0.2887 0.095 Uiso 1 1 calc R
H12B H -0.1136 0.6410 0.1627 0.095 Uiso 1 1 calc R
H12C H -0.1963 0.7818 0.1790 0.095 Uiso 1 1 calc R
C13 C 0.4995(4) 0.3291(4) 0.7146(4) 0.0440(11) Uani 1 1 d .
H13 H 0.4650 0.2952 0.6654 0.053 Uiso 1 1 calc R
C14 C 0.5754(4) 0.2516(4) 0.7824(4) 0.0488(12) Uani 1 1 d .
H14 H 0.5909 0.1668 0.7805 0.059 Uiso 1 1 calc R
C15 C 0.6283(4) 0.3019(4) 0.8533(4) 0.0459(11) Uani 1 1 d .
H15 H 0.6813 0.2510 0.8993 0.055 Uiso 1 1 calc R
C16 C 0.6027(4) 0.4276(4) 0.8559(4) 0.0417(10) Uani 1 1 d .
H16 H 0.6382 0.4624 0.9035 0.050 Uiso 1 1 calc R
C17 C 0.5233(4) 0.5017(4) 0.7868(3) 0.0339(9) Uani 1 1 d .
C18 C 0.4850(4) 0.6380(4) 0.7851(3) 0.0322(9) Uani 1 1 d .
C19 C 0.5245(4) 0.7080(4) 0.8500(3) 0.0389(10) Uani 1 1 d .
H19 H 0.5807 0.6700 0.8986 0.047 Uiso 1 1 calc R
C20 C 0.4801(4) 0.8351(4) 0.8426(4) 0.0416(10) Uani 1 1 d .
H20 H 0.5064 0.8838 0.8855 0.050 Uiso 1 1 calc R
C21 C 0.3964(4) 0.8885(4) 0.7707(4) 0.0422(10) Uani 1 1 d .
H21 H 0.3649 0.9740 0.7646 0.051 Uiso 1 1 calc R
C22 C 0.3601(4) 0.8146(4) 0.7085(4) 0.0391(10) Uani 1 1 d .
H22 H 0.3036 0.8512 0.6598 0.047 Uiso 1 1 calc R
Cl2 Cl 0.11905(14) 0.77685(13) 0.96967(11) 0.0685(4) Uani 1 1 d .
O5 O 0.2305(4) 0.4187(3) 0.0095(3) 0.0665(10) Uani 1 1 d D
H5A H 0.167(4) 0.449(5) 0.070(3) 0.100 Uiso 1 1 d D
H5B H 0.213(6) 0.469(4) -0.045(4) 0.100 Uiso 1 1 d D
O6 O 0.3631(4) 0.1407(4) -0.0437(4) 0.0833(12) Uani 1 1 d D
H6A H 0.317(6) 0.215(2) -0.021(6) 0.125 Uiso 1 1 d D
H6B H 0.307(5) 0.101(5) -0.022(6) 0.125 Uiso 1 1 d D
O7 O 0.1653(4) 0.0243(4) 0.0340(4) 0.0836(12) Uani 1 1 d D
H7A H 0.091(4) 0.080(4) 0.034(6) 0.125 Uiso 1 1 d D
H7B H 0.161(6) -0.040(3) 0.004(6) 0.125 Uiso 1 1 d D

loop_
_atom_site_aniso_label
_atom_site_aniso_U_11
_atom_site_aniso_U_22
_atom_site_aniso_U_33
_atom_site_aniso_U_23
_atom_site_aniso_U_13
_atom_site_aniso_U_12
Cu1 0.0384(3) 0.0288(3) 0.0349(3) 0.0007(2) -0.0188(2) -0.0124(2)
Cu2 0.0420(3) 0.0331(3) 0.0390(3) 0.0000(2) -0.0232(2) -0.0134(2)
Cl1 0.0616(7) 0.0317(6) 0.0618(8) 0.0050(5) -0.0252(6) -0.0101(5)
O1 0.0501(17) 0.0291(15) 0.0505(18) 0.0004(13) -0.0335(15) -0.0121(13)
O2 0.0508(18) 0.0303(15) 0.0426(17) 0.0015(13) -0.0264(14) -0.0112(13)
O3 0.0598(18) 0.0303(15) 0.0474(17) -0.0009(13) -0.0339(15) -0.0175(14)
O4 0.0389(18) 0.0421(18) 0.059(2) -0.0084(15) -0.0180(16) -0.0116(15)
N1 0.0393(19) 0.0286(17) 0.0327(18) -0.0030(14) -0.0154(15) -0.0144(15)
N2 0.0393(19) 0.0265(17) 0.0333(18) -0.0009(14) -0.0175(15) -0.0114(15)
N3 0.043(2) 0.0362(19) 0.0373(19) 0.0023(16) -0.0186(16) -0.0161(16)
N4 0.0315(18) 0.0353(19) 0.0381(19) -0.0011(16) -0.0114(15) -0.0109(15)
N5 0.0338(18) 0.0375(19) 0.0356(19) 0.0024(15) -0.0168(15) -0.0164(15)
C1 0.036(2) 0.030(2) 0.035(2) 0.0014(18) -0.0135(18) -0.0130(18)
C2 0.034(2) 0.025(2) 0.030(2) -0.0008(16) -0.0105(17) -0.0121(17)
C3 0.037(2) 0.035(2) 0.032(2) 0.0026(18) -0.0132(18) -0.0160(18)
C4 0.037(2) 0.024(2) 0.038(2) 0.0046(17) -0.0064(19) -0.0088(17)
C5 0.045(2) 0.029(2) 0.051(3) -0.006(2) -0.014(2) -0.0170(19)
C6 0.045(2) 0.031(2) 0.045(3) -0.0065(19) -0.020(2) -0.0105(19)
C7 0.035(2) 0.029(2) 0.029(2) 0.0001(17) -0.0102(18) -0.0106(17)
C8 0.040(2) 0.032(2) 0.028(2) -0.0009(17) -0.0115(18) -0.0139(18)
C9 0.047(3) 0.029(2) 0.047(3) -0.0031(19) -0.021(2) -0.0125(19)
C10 0.053(3) 0.028(2) 0.048(3) 0.0043(19) -0.024(2) -0.014(2)
C11 0.045(3) 0.037(2) 0.045(3) 0.000(2) -0.022(2) -0.005(2)
C12 0.070(3) 0.053(3) 0.093(4) 0.014(3) -0.057(3) -0.025(3)
C13 0.040(2) 0.042(3) 0.051(3) -0.003(2) -0.014(2) -0.010(2)
C14 0.047(3) 0.033(2) 0.060(3) 0.002(2) -0.012(2) -0.006(2)
C15 0.042(3) 0.045(3) 0.042(3) 0.007(2) -0.013(2) -0.001(2)
C16 0.035(2) 0.053(3) 0.036(2) -0.002(2) -0.0128(19) -0.009(2)
C17 0.027(2) 0.045(2) 0.028(2) -0.0006(18) -0.0078(17) -0.0090(18)
C18 0.029(2) 0.039(2) 0.030(2) -0.0003(18) -0.0093(17) -0.0113(18)
C19 0.035(2) 0.055(3) 0.034(2) 0.002(2) -0.0166(19) -0.018(2)
C20 0.043(3) 0.046(3) 0.044(3) -0.007(2) -0.012(2) -0.022(2)
C21 0.044(3) 0.036(2) 0.051(3) -0.004(2) -0.014(2) -0.016(2)
C22 0.043(3) 0.038(3) 0.043(3) 0.004(2) -0.020(2) -0.016(2)
Cl2 0.0775(9) 0.0778(9) 0.0541(8) -0.0199(7) -0.0010(7) -0.0382(8)
O5 0.077(3) 0.067(3) 0.059(2) 0.013(2) -0.0359(19) -0.015(2)
O6 0.076(3) 0.092(3) 0.092(3) -0.001(3) -0.030(3) -0.033(2)
O7 0.085(3) 0.075(3) 0.104(3) -0.012(3) -0.026(3) -0.039(2)

loop_
_atom_type_symbol
_atom_type_description
_atom_type_scat_dispersion_real
_atom_type_scat_dispersion_imag
_atom_type_scat_source
C C 0.0033 0.0016 'International Tables Vol C Tables 4.2.6.8 and 6.1.1.4'
H H 0.0000 0.0000 'International Tables Vol C Tables 4.2.6.8 and 6.1.1.4'
N N 0.0061 0.0033 'International Tables Vol C Tables 4.2.6.8 and 6.1.1.4'
O O 0.0106 0.0060 'International Tables Vol C Tables 4.2.6.8 and 6.1.1.4'
Cl Cl 0.1484 0.1585 'International Tables Vol C Tables 4.2.6.8 and 6.1.1.4'
Cu Cu 0.3201 1.2651 'International Tables Vol C Tables 4.2.6.8 and 6.1.1.4'

loop_
_geom_angle_atom_site_label_1
_geom_angle_atom_site_label_2
_geom_angle_atom_site_label_3
_geom_angle
N1 Cu1 O1 83.18(11)
N1 Cu1 N2 82.98(12)
O1 Cu1 N2 166.06(11)
N1 Cu1 N3 176.43(14)
O1 Cu1 N3 97.16(11)
N2 Cu1 N3 96.54(12)
O3 Cu2 N5 93.85(11)
O3 Cu2 O2 85.30(10)
N5 Cu2 O2 170.78(12)
O3 Cu2 N4 172.05(12)
N5 Cu2 N4 82.14(13)
O2 Cu2 N4 97.56(11)
O3 Cu2 O4 96.30(12)
N5 Cu2 O4 96.85(12)
O2 Cu2 O4 92.37(11)
N4 Cu2 O4 91.01(12)
C1 O1 Cu1 111.6(2)
C7 O2 Cu2 109.9(2)
C8 O3 Cu2 111.5(2)
Cu2 O4 H4A 114(3)
Cu2 O4 H4B 116(3)
H4A O4 H4B 106(4)
C7 N1 C2 129.6(3)
C7 N1 Cu1 115.7(2)
C2 N1 Cu1 114.6(2)
C8 N2 C9 118.6(3)
C8 N2 Cu1 113.0(2)
C9 N2 Cu1 128.4(2)
C12 N3 C11 108.7(3)
C12 N3 Cu1 113.6(3)
C11 N3 Cu1 116.3(2)
C12 N3 H3 105.8
C11 N3 H3 105.8
Cu1 N3 H3 105.8
C13 N4 C17 119.0(3)
C13 N4 Cu2 126.8(3)
C17 N4 Cu2 113.7(3)
C22 N5 C18 118.6(3)
C22 N5 Cu2 126.2(3)
C18 N5 Cu2 115.0(2)
O1 C1 C6 123.2(3)
O1 C1 C2 119.3(3)
C6 C1 C2 117.5(3)
C3 C2 N1 127.7(3)
C3 C2 C1 121.0(3)
N1 C2 C1 111.3(3)
C4 C3 C2 119.1(3)
C4 C3 H3A 120.5
C2 C3 H3A 120.5
C3 C4 C5 121.2(4)
C3 C4 Cl1 119.2(3)
C5 C4 Cl1 119.5(3)
C6 C5 C4 119.6(4)
C6 C5 H5 120.2
C4 C5 H5 120.2
C5 C6 C1 121.6(4)
C5 C6 H6 119.2
C1 C6 H6 119.2
O2 C7 N1 130.7(3)
O2 C7 C8 117.0(3)
N1 C7 C8 112.3(3)
O3 C8 N2 128.2(4)
O3 C8 C7 115.8(3)
N2 C8 C7 116.0(3)
N2 C9 C10 111.6(3)
N2 C9 H9A 109.3
C10 C9 H9A 109.3
N2 C9 H9B 109.3
C10 C9 H9B 109.3
H9A C9 H9B 108.0
C11 C10 C9 114.9(3)
C11 C10 H10A 108.5
C9 C10 H10A 108.5
C11 C10 H10B 108.5
C9 C10 H10B 108.5
H10A C10 H10B 107.5
N3 C11 C10 114.2(3)
N3 C11 H11A 108.7
C10 C11 H11A 108.7
N3 C11 H11B 108.7
C10 C11 H11B 108.7
H11A C11 H11B 107.6
N3 C12 H12A 109.5
N3 C12 H12B 109.5
H12A C12 H12B 109.5
N3 C12 H12C 109.5
H12A C12 H12C 109.5
H12B C12 H12C 109.5
N4 C13 C14 122.7(4)
N4 C13 H13 118.6
C14 C13 H13 118.6
C13 C14 C15 118.4(4)
C13 C14 H14 120.8
C15 C14 H14 120.8
C16 C15 C14 119.8(4)
C16 C15 H15 120.1
C14 C15 H15 120.1
C15 C16 C17 119.1(4)
C15 C16 H16 120.4
C17 C16 H16 120.4
N4 C17 C16 120.8(4)
N4 C17 C18 115.0(3)
C16 C17 C18 124.2(4)
N5 C18 C19 121.3(4)
N5 C18 C17 113.8(3)
C19 C18 C17 124.9(3)
C18 C19 C20 119.5(4)
C18 C19 H19 120.2
C20 C19 H19 120.2
C21 C20 C19 118.9(4)
C21 C20 H20 120.5
C19 C20 H20 120.5
C22 C21 C20 119.1(4)
C22 C21 H21 120.4
C20 C21 H21 120.4
N5 C22 C21 122.5(4)
N5 C22 H22 118.8
C21 C22 H22 118.8
H5A O5 H5B 104(5)
H6A O6 H6B 104(6)
H7A O7 H7B 104(2)

loop_
_geom_bond_atom_site_label_1
_geom_bond_atom_site_label_2
_geom_bond_distance
Cu1 N1 1.938(3)
Cu1 O1 1.966(2)
Cu1 N2 1.968(3)
Cu1 N3 1.985(3)
Cu2 O3 1.942(3)
Cu2 N5 1.967(3)
Cu2 O2 1.977(2)
Cu2 N4 1.979(3)
Cu2 O4 2.298(3)
Cl1 C4 1.748(4)
O1 C1 1.341(4)
O2 C7 1.266(4)
O3 C8 1.271(4)
O4 H4A 0.845(10)
O4 H4B 0.850(10)
N1 C7 1.301(4)
N1 C2 1.401(4)
N2 C8 1.291(4)
N2 C9 1.472(4)
N3 C12 1.466(5)
N3 C11 1.487(5)
N3 H3 0.9100
N4 C13 1.338(5)
N4 C17 1.350(5)
N5 C22 1.343(5)
N5 C18 1.347(4)
C1 C6 1.389(5)
C1 C2 1.423(5)
C2 C3 1.381(5)
C3 C4 1.375(5)
C3 H3A 0.9300
C4 C5 1.387(5)
C5 C6 1.369(5)
C5 H5 0.9300
C6 H6 0.9300
C7 C8 1.528(5)
C9 C10 1.506(5)
C9 H9A 0.9700
C9 H9B 0.9700
C10 C11 1.506(5)
C10 H10A 0.9700
C10 H10B 0.9700
C11 H11A 0.9700
C11 H11B 0.9700
C12 H12A 0.9600
C12 H12B 0.9600
C12 H12C 0.9600
C13 C14 1.368(6)
C13 H13 0.9300
C14 C15 1.375(6)
C14 H14 0.9300
C15 C16 1.375(6)
C15 H15 0.9300
C16 C17 1.386(5)
C16 H16 0.9300
C17 C18 1.479(5)
C18 C19 1.374(5)
C19 C20 1.381(6)
C19 H19 0.9300
C20 C21 1.373(5)
C20 H20 0.9300
C21 C22 1.365(5)
C21 H21 0.9300
C22 H22 0.9300
O5 H5A 0.849(10)
O5 H5B 0.843(10)
O6 H6A 0.853(10)
O6 H6B 0.857(10)
O7 H7A 0.854(10)
O7 H7B 0.851(10)

loop_
_geom_hbond_atom_site_label_D
_geom_hbond_atom_site_label_H
_geom_hbond_atom_site_label_A
_geom_hbond_distance_DH
_geom_hbond_distance_HA
_geom_hbond_distance_DA
_geom_hbond_angle_DHA
_geom_hbond_site_symmetry_A
N3 H3 Cl2 0.91 2.34 3.221(4) 163.8 1_554
O4 H4A Cl2 0.845(10) 2.25(2) 3.045(3) 156(4) .
O4 H4B O1 0.850(10) 1.983(12) 2.829(4) 174(4) 2_566
O5 H5A O1 0.849(10) 2.21(3) 3.010(5) 157(5) .
O5 H5B O4 0.843(10) 2.183(16) 3.014(5) 169(6) 1_554
O6 H6A O5 0.853(10) 2.232(19) 3.071(6) 168(7) .
O6 H6B O7 0.857(10) 1.969(14) 2.823(6) 175(7) .
O7 H7A Cl2 0.854(10) 2.364(12) 3.217(4) 177(5) 2_566
O7 H7B Cl2 0.851(10) 2.37(2) 3.207(4) 166(6) 1_544
C19 H19 O5 0.93 2.47 3.385(5) 166.7 2_666

loop_
_geom_torsion_atom_site_label_1
_geom_torsion_atom_site_label_2
_geom_torsion_atom_site_label_3
_geom_torsion_atom_site_label_4
_geom_torsion
N1 Cu1 O1 C1 -1.0(3)
N2 Cu1 O1 C1 5.9(7)
N3 Cu1 O1 C1 175.4(3)
O3 Cu2 O2 C7 -6.7(3)
N5 Cu2 O2 C7 -91.8(7)
N4 Cu2 O2 C7 -179.3(3)
O4 Cu2 O2 C7 89.4(3)
N5 Cu2 O3 C8 176.6(3)
O2 Cu2 O3 C8 5.8(3)
N4 Cu2 O3 C8 117.2(8)
O4 Cu2 O3 C8 -86.1(3)
O1 Cu1 N1 C7 175.8(3)
N2 Cu1 N1 C7 -2.5(3)
N3 Cu1 N1 C7 80(2)
O1 Cu1 N1 C2 0.6(3)
N2 Cu1 N1 C2 -177.7(3)
N3 Cu1 N1 C2 -95(2)
N1 Cu1 N2 C8 1.3(3)
O1 Cu1 N2 C8 -5.6(7)
N3 Cu1 N2 C8 -175.1(3)
N1 Cu1 N2 C9 -177.6(3)
O1 Cu1 N2 C9 175.4(4)
N3 Cu1 N2 C9 6.0(3)
N1 Cu1 N3 C12 132.0(19)
O1 Cu1 N3 C12 36.7(3)
N2 Cu1 N3 C12 -145.9(3)
N1 Cu1 N3 C11 -101(2)
O1 Cu1 N3 C11 164.1(3)
N2 Cu1 N3 C11 -18.5(3)
O3 Cu2 N4 C13 -122.0(8)
N5 Cu2 N4 C13 177.9(4)
O2 Cu2 N4 C13 -11.4(4)
O4 Cu2 N4 C13 81.1(3)
O3 Cu2 N4 C17 65.9(9)
N5 Cu2 N4 C17 5.8(3)
O2 Cu2 N4 C17 176.5(3)
O4 Cu2 N4 C17 -90.9(3)
O3 Cu2 N5 C22 6.9(3)
O2 Cu2 N5 C22 91.3(8)
N4 Cu2 N5 C22 -180.0(3)
O4 Cu2 N5 C22 -89.9(3)
O3 Cu2 N5 C18 -178.3(3)
O2 Cu2 N5 C18 -93.9(8)
N4 Cu2 N5 C18 -5.2(3)
O4 Cu2 N5 C18 84.9(3)
Cu1 O1 C1 C6 -176.7(3)
Cu1 O1 C1 C2 1.3(4)
C7 N1 C2 C3 3.8(7)
Cu1 N1 C2 C3 178.2(3)
C7 N1 C2 C1 -174.5(4)
Cu1 N1 C2 C1 -0.1(4)
O1 C1 C2 C3 -179.2(3)
C6 C1 C2 C3 -1.1(6)
O1 C1 C2 N1 -0.8(5)
C6 C1 C2 N1 177.3(3)
N1 C2 C3 C4 -177.6(4)
C1 C2 C3 C4 0.6(6)
C2 C3 C4 C5 1.0(6)
C2 C3 C4 Cl1 -179.6(3)
C3 C4 C5 C6 -1.9(6)
Cl1 C4 C5 C6 178.6(3)
C4 C5 C6 C1 1.4(6)
O1 C1 C6 C5 178.2(4)
C2 C1 C6 C5 0.1(6)
Cu2 O2 C7 N1 -174.3(4)
Cu2 O2 C7 C8 6.4(4)
C2 N1 C7 O2 -2.1(7)
Cu1 N1 C7 O2 -176.4(3)
C2 N1 C7 C8 177.3(3)
Cu1 N1 C7 C8 2.9(4)
Cu2 O3 C8 N2 176.7(3)
Cu2 O3 C8 C7 -3.9(4)
C9 N2 C8 O3 -1.8(6)
Cu1 N2 C8 O3 179.2(3)
C9 N2 C8 C7 178.9(3)
Cu1 N2 C8 C7 -0.2(4)
O2 C7 C8 O3 -1.8(5)
N1 C7 C8 O3 178.8(3)
O2 C7 C8 N2 177.6(3)
N1 C7 C8 N2 -1.8(5)
C8 N2 C9 C10 157.3(4)
Cu1 N2 C9 C10 -23.8(5)
N2 C9 C10 C11 56.7(5)
C12 N3 C11 C10 -178.1(4)
Cu1 N3 C11 C10 52.1(4)
C9 C10 C11 N3 -76.0(5)
C17 N4 C13 C14 0.4(6)
Cu2 N4 C13 C14 -171.2(3)
N4 C13 C14 C15 -1.2(7)
C13 C14 C15 C16 0.9(7)
C14 C15 C16 C17 0.1(6)
C13 N4 C17 C16 0.7(6)
Cu2 N4 C17 C16 173.4(3)
C13 N4 C17 C18 -178.2(3)
Cu2 N4 C17 C18 -5.5(4)
C15 C16 C17 N4 -0.9(6)
C15 C16 C17 C18 177.9(4)
C22 N5 C18 C19 0.2(6)
Cu2 N5 C18 C19 -175.0(3)
C22 N5 C18 C17 178.8(3)
Cu2 N5 C18 C17 3.6(4)
N4 C17 C18 N5 1.3(5)
C16 C17 C18 N5 -177.5(4)
N4 C17 C18 C19 179.8(4)
C16 C17 C18 C19 1.0(6)
N5 C18 C19 C20 -0.5(6)
C17 C18 C19 C20 -178.8(4)
C18 C19 C20 C21 0.5(6)
C19 C20 C21 C22 -0.3(6)
C18 N5 C22 C21 -0.1(6)
Cu2 N5 C22 C21 174.6(3)
C20 C21 C22 N5 0.1(7)
